data_1565008
loop_
_publ_author_name
'Akopov, Georgiy'
'Hewage, Nethmi'
'Yox, Philip'
'Viswanathan , Gayatri'
'Lee, Shannon'
'Hulsebosch, Liam'
'Cady, Sarah'
'Paterson, Alexander L.'
'Perras, Fr\'ed\'eric A.'
'Xu, Wenqian'
'Wu, Kui'
'Mudryk, Yaroslav'
'Kovnir, Kirill'

_publ_section_title
;
 &#x000D; Synthesis-Enabled Exploration of Chiral and Polar Multivalent
 Quaternary Sulfides&#x000D;
;
_journal_name_full 'Chemical Science'
_journal_paper_doi 10.1039/D1SC03685H
_journal_year 2021
_chemical_formula_sum 'Au0.99 Ge La3 S7'
_chemical_formula_weight 907.75
_space_group_crystal_system hexagonal
_space_group_IT_number 173
_space_group_name_Hall 'P 6c'
_space_group_name_H-M_alt 'P 63'
_audit_creation_method SHELXL-2018/3
_audit_update_record
;
2021-09-26 deposited with the CCDC.	2021-10-18 downloaded from the CCDC.
;
_cell_angle_alpha 90
_cell_angle_beta 90
_cell_angle_gamma 120
_cell_formula_units_Z 2
_cell_length_a 10.3905(16)
_cell_length_b 10.3905(16)
_cell_length_c 5.8848(10)
_cell_measurement_reflns_used 9951
_cell_measurement_temperature 100(2)
_cell_measurement_theta_max 33.24
_cell_measurement_theta_min 2.27
_cell_volume 550.22(15)
_computing_structure_refinement 'SHELXL-2018/3 (Sheldrick, 2018)'
_computing_structure_solution 'SHELXT 2014/5 (Sheldrick, 2014)'
_diffrn_ambient_temperature 100(2)
_diffrn_measured_fraction_theta_full 0.997
_diffrn_measured_fraction_theta_max 0.999
_diffrn_measurement_device_type 'Bruker APEX III CMOS area-detector'
_diffrn_measurement_method 'profile data from \w scans'
_diffrn_radiation_type MoK\a
_diffrn_radiation_wavelength 0.71073
_diffrn_reflns_av_R_equivalents 0.0452
_diffrn_reflns_av_unetI/netI 0.0222
_diffrn_reflns_Laue_measured_fraction_full 0.997
_diffrn_reflns_Laue_measured_fraction_max 0.999
_diffrn_reflns_limit_h_max 13
_diffrn_reflns_limit_h_min -16
_diffrn_reflns_limit_k_max 15
_diffrn_reflns_limit_k_min -15
_diffrn_reflns_limit_l_max 9
_diffrn_reflns_limit_l_min -8
_diffrn_reflns_number 16400
_diffrn_reflns_point_group_measured_fraction_full 0.969
_diffrn_reflns_point_group_measured_fraction_max 0.975
_diffrn_reflns_theta_full 25.242
_diffrn_reflns_theta_max 33.176
_diffrn_reflns_theta_min 3.922
_diffrn_source 'fine-focus sealed tube'
_exptl_absorpt_coefficient_mu 28.446
_exptl_absorpt_correction_T_max 0.747
_exptl_absorpt_correction_T_min 0.452
_exptl_absorpt_correction_type multi-scan
_exptl_absorpt_process_details SADABS
_exptl_crystal_colour gold
_exptl_crystal_density_diffrn 5.479
_exptl_crystal_description block
_exptl_crystal_F_000 786
_exptl_crystal_size_max 0.075
_exptl_crystal_size_mid 0.056
_exptl_crystal_size_min 0.050
_refine_diff_density_max 0.946
_refine_diff_density_min -0.758
_refine_diff_density_rms 0.164
_refine_ls_abs_structure_details
;
 Refined as an inversion twin.
;
_refine_ls_abs_structure_Flack 0.019(6)
_refine_ls_extinction_coef 0.00573(18)
_refine_ls_extinction_expression Fc^*^=kFc[1+0.001xFc^2^\l^3^/sin(2\q)]^-1/4^
_refine_ls_extinction_method 'SHELXL-2018/3 (Sheldrick 2018)'
_refine_ls_goodness_of_fit_ref 1.090
_refine_ls_hydrogen_treatment undef
_refine_ls_matrix_type full
_refine_ls_number_parameters 39
_refine_ls_number_reflns 1364
_refine_ls_number_restraints 0
_refine_ls_restrained_S_all 1.090
_refine_ls_R_factor_all 0.0132
_refine_ls_R_factor_gt 0.0128
_refine_ls_shift/su_max 0.001
_refine_ls_shift/su_mean 0.000
_refine_ls_structure_factor_coef Fsqd
_refine_ls_weighting_details 'w=1/[\s^2^(Fo^2^)] where P=(Fo^2^+2Fc^2^)/3'
_refine_ls_weighting_scheme calc
_refine_ls_wR_factor_gt 0.0241
_refine_ls_wR_factor_ref 0.0242
_reflns_Friedel_coverage 0.804
_reflns_Friedel_fraction_full 0.933
_reflns_Friedel_fraction_max 0.947
_reflns_number_gt 1348
_reflns_number_total 1364
_reflns_threshold_expression 'I > 2\s(I)'
_cod_data_source_file d1sc03685h2.cif
_cod_data_source_block GA1611_La6Au2Ge2S14
_cod_original_cell_volume 550.22(19)
_cod_database_code 1565008
_shelx_shelxl_version_number 2018/3
_shelx_space_group_comment
;
The symmetry employed for this shelxl refinement is uniquely defined
by the following loop, which should always be used as a source of
symmetry information in preference to the above space-group names.
They are only intended as comments.
;
_shelx_estimated_absorpt_t_min 0.224
_shelx_estimated_absorpt_t_max 0.330

loop_
_space_group_symop_operation_xyz
'x, y, z'
'-y, x-y, z'
'-x+y, -x, z'
'-x, -y, z+1/2'
'y, -x+y, z+1/2'
'x-y, x, z+1/2'

loop_
_atom_site_label
_atom_site_type_symbol
_atom_site_fract_x
_atom_site_fract_y
_atom_site_fract_z
_atom_site_U_iso_or_equiv
_atom_site_adp_type
_atom_site_occupancy
_atom_site_site_symmetry_order
_atom_site_calc_flag
_atom_site_refinement_flags_posn
_atom_site_refinement_flags_adp
_atom_site_refinement_flags_occupancy
_atom_site_disorder_assembly
_atom_site_disorder_group
Au1 Au 0.000000 0.000000 0.000000 0.00250(6) Uani 0.9846(13) 3 d S T P . .
La1 La 0.64199(2) 0.87493(2) -0.02477(7) 0.00196(5) Uani 1 1 d . . . . .
Ge1 Ge 0.333333 0.666667 0.39161(12) 0.00218(12) Uani 1 3 d S T P . .
S1 S 0.333333 0.666667 0.7633(3) 0.0030(2) Uani 1 3 d S T P . .
S2 S 0.41390(10) 0.89124(10) 0.24157(17) 0.00274(17) Uani 1 1 d . . . . .
S3 S 0.82635(8) 0.73408(8) -0.01251(18) 0.00319(14) Uani 1 1 d . . . . .

loop_
_atom_site_aniso_label
_atom_site_aniso_U_11
_atom_site_aniso_U_22
_atom_site_aniso_U_33
_atom_site_aniso_U_23
_atom_site_aniso_U_13
_atom_site_aniso_U_12
Au1 0.00253(7) 0.00253(7) 0.00244(10) 0.000 0.000 0.00127(4)
La1 0.00164(8) 0.00220(8) 0.00204(9) 0.00015(9) 0.00004(9) 0.00095(6)
Ge1 0.00226(17) 0.00226(17) 0.0020(3) 0.000 0.000 0.00113(8)
S1 0.0036(4) 0.0036(4) 0.0020(5) 0.000 0.000 0.00178(19)
S2 0.0026(4) 0.0023(4) 0.0031(4) 0.0002(3) 0.0006(3) 0.0010(3)
S3 0.0033(3) 0.0029(3) 0.0032(3) -0.0006(4) -0.0005(3) 0.0015(3)

loop_
_atom_type_symbol
_atom_type_description
_atom_type_scat_dispersion_real
_atom_type_scat_dispersion_imag
_atom_type_scat_source
Au Au -2.0133 8.8022 'International Tables Vol C Tables 4.2.6.8 and 6.1.1.4'
Ge Ge 0.1547 1.8001 'International Tables Vol C Tables 4.2.6.8 and 6.1.1.4'
La La -0.2871 2.4523 'International Tables Vol C Tables 4.2.6.8 and 6.1.1.4'
S S 0.1246 0.1234 'International Tables Vol C Tables 4.2.6.8 and 6.1.1.4'

loop_
_geom_angle_atom_site_label_1
_geom_angle_atom_site_label_2
_geom_angle_atom_site_label_3
_geom_angle
_geom_angle_site_symmetry_1
_geom_angle_site_symmetry_3
_geom_angle_publ_flag
S3 Au1 S3 119.909(3) 1_445 2_655 ?
S3 Au1 S3 119.909(3) 1_445 3_565 ?
S3 Au1 S3 119.909(3) 2_655 3_565 ?
S3 Au1 Au1 91.73(3) 1_445 4 ?
S3 Au1 Au1 91.73(3) 2_655 4 ?
S3 Au1 Au1 91.73(2) 3_565 4 ?
S3 Au1 Au1 88.27(3) 1_445 4_554 ?
S3 Au1 Au1 88.27(3) 2_655 4_554 ?
S3 Au1 Au1 88.27(2) 3_565 4_554 ?
Au1 Au1 Au1 180.0 4 4_554 ?
S3 Au1 La1 60.110(17) 1_445 2_655 ?
S3 Au1 La1 59.808(17) 2_655 2_655 ?
S3 Au1 La1 175.71(3) 3_565 2_655 ?
Au1 Au1 La1 92.553(7) 4 2_655 ?
Au1 Au1 La1 87.447(7) 4_554 2_655 ?
S3 Au1 La1 175.71(3) 1_445 3_565 ?
S3 Au1 La1 60.111(17) 2_655 3_565 ?
S3 Au1 La1 59.807(17) 3_565 3_565 ?
Au1 Au1 La1 92.553(7) 4 3_565 ?
Au1 Au1 La1 87.447(7) 4_554 3_565 ?
La1 Au1 La1 119.804(1) 2_655 3_565 ?
S3 Au1 La1 59.808(17) 1_445 1_445 ?
S3 Au1 La1 175.71(3) 2_655 1_445 ?
S3 Au1 La1 60.109(17) 3_565 1_445 ?
Au1 Au1 La1 92.553(7) 4 1_445 ?
Au1 Au1 La1 87.447(7) 4_554 1_445 ?
La1 Au1 La1 119.804(1) 2_655 1_445 ?
La1 Au1 La1 119.802(1) 3_565 1_445 ?
S2 La1 S3 140.13(3) . . ?
S2 La1 S3 106.63(2) . 3_675 ?
S3 La1 S3 91.32(3) . 3_675 ?
S2 La1 S3 137.08(2) . 5_564 ?
S3 La1 S3 80.16(2) . 5_564 ?
S3 La1 S3 79.96(2) 3_675 5_564 ?
S2 La1 S2 73.02(4) . 3_565 ?
S3 La1 S2 71.39(2) . 3_565 ?
S3 La1 S2 142.62(3) 3_675 3_565 ?
S3 La1 S2 126.65(2) 5_564 3_565 ?
S2 La1 S2 73.482(18) . 4_674 ?
S3 La1 S2 146.01(3) . 4_674 ?
S3 La1 S2 68.18(2) 3_675 4_674 ?
S3 La1 S2 70.03(2) 5_564 4_674 ?
S2 La1 S2 140.45(2) 3_565 4_674 ?
S2 La1 S1 70.68(3) . 1_554 ?
S3 La1 S1 111.564(17) . 1_554 ?
S3 La1 S1 147.49(3) 3_675 1_554 ?
S3 La1 S1 81.58(4) 5_564 1_554 ?
S2 La1 S1 69.08(3) 3_565 1_554 ?
S2 La1 S1 80.44(2) 4_674 1_554 ?
S2 La1 S3 71.88(3) . 5_565 ?
S3 La1 S3 77.90(2) . 5_565 ?
S3 La1 S3 77.72(2) 3_675 5_565 ?
S3 La1 S3 148.11(3) 5_564 5_565 ?
S2 La1 S3 66.53(2) 3_565 5_565 ?
S2 La1 S3 120.71(2) 4_674 5_565 ?
S1 La1 S3 128.15(4) 1_554 5_565 ?
S2 La1 Au1 138.44(2) . 1_665 ?
S3 La1 Au1 45.699(15) . 1_665 ?
S3 La1 Au1 45.631(15) 3_675 1_665 ?
S3 La1 Au1 76.239(17) 5_564 1_665 ?
S2 La1 Au1 109.610(18) 3_565 1_665 ?
S2 La1 Au1 109.319(18) 4_674 1_665 ?
S1 La1 Au1 150.45(2) 1_554 1_665 ?
S3 La1 Au1 71.876(16) 5_565 1_665 ?
S1 Ge1 S2 113.33(3) . 2_665 ?
S1 Ge1 S2 113.33(3) . . ?
S2 Ge1 S2 105.35(3) 2_665 . ?
S1 Ge1 S2 113.33(3) . 3_565 ?
S2 Ge1 S2 105.35(3) 2_665 3_565 ?
S2 Ge1 S2 105.36(3) . 3_565 ?
Ge1 S1 La1 113.76(3) . 3_566 ?
Ge1 S1 La1 113.76(3) . 1_556 ?
La1 S1 La1 104.86(4) 3_566 1_556 ?
Ge1 S1 La1 113.76(3) . 2_666 ?
La1 S1 La1 104.86(4) 3_566 2_666 ?
La1 S1 La1 104.86(4) 1_556 2_666 ?
Ge1 S2 La1 92.45(3) . . ?
Ge1 S2 La1 89.18(3) . 2_665 ?
La1 S2 La1 110.88(3) . 2_665 ?
Ge1 S2 La1 121.80(4) . 4_675 ?
La1 S2 La1 139.71(3) . 4_675 ?
La1 S2 La1 91.68(3) 2_665 4_675 ?
Au1 S3 La1 74.49(2) 1_665 . ?
Au1 S3 La1 74.258(19) 1_665 2_765 ?
La1 S3 La1 148.52(3) . 2_765 ?
Au1 S3 La1 104.58(3) 1_665 6_655 ?
La1 S3 La1 95.84(3) . 6_655 ?
La1 S3 La1 95.58(3) 2_765 6_655 ?
Au1 S3 La1 107.31(3) 1_665 6_654 ?
La1 S3 La1 92.92(2) . 6_654 ?
La1 S3 La1 92.68(2) 2_765 6_654 ?
La1 S3 La1 148.11(3) 6_655 6_654 ?

loop_
_geom_bond_atom_site_label_1
_geom_bond_atom_site_label_2
_geom_bond_distance
_geom_bond_site_symmetry_2
_geom_bond_publ_flag
Au1 S3 2.4310(8) 1_445 ?
Au1 S3 2.4310(8) 2_655 ?
Au1 S3 2.4310(8) 3_565 ?
Au1 Au1 2.9424(5) 4 ?
Au1 Au1 2.9424(5) 4_554 ?
Au1 La1 3.2732(5) 2_655 ?
Au1 La1 3.2732(5) 3_565 ?
Au1 La1 3.2732(5) 1_445 ?
La1 S2 2.9161(10) . ?
La1 S3 2.9360(9) . ?
La1 S3 2.9484(9) 3_675 ?
La1 S3 2.9906(11) 5_564 ?
La1 S2 3.0423(10) 3_565 ?
La1 S2 3.0890(10) 4_674 ?
La1 S1 3.0958(9) 1_554 ?
La1 S3 3.1295(11) 5_565 ?
Ge1 S1 2.187(2) . ?
Ge1 S2 2.2297(10) 2_665 ?
Ge1 S2 2.2297(10) . ?
Ge1 S2 2.2297(10) 3_565 ?
